data_7237935
loop_
_publ_author_name
'Tu, Jin'
'Fan, Yunhao'
'Wang, Jiaqiang'
'Li, Xiaoyu'
'Liu, Fan'
'Han, Mengmeng'
'Wang, Can'
'Li, Qianqian'
'Li, Zhen'

_publ_section_title
;
 Halogen-substituted triphenylamine derivatives with intense
 mechanoluminescence properties
;
_journal_issue 39
_journal_name_full 'Journal of Materials Chemistry C'
_journal_page_first 12256
_journal_paper_doi 10.1039/C9TC03515J
_journal_volume 7
_journal_year 2019
_chemical_formula_sum 'C19 H15 N O'
_chemical_formula_weight 273.32
_space_group_IT_number 14
_space_group_name_Hall '-P 2ybc'
_space_group_name_H-M_alt 'P 1 21/c 1'
_symmetry_cell_setting monoclinic
_symmetry_space_group_name_H-M 'P 1 21/c 1'
_atom_sites_solution_hydrogens geom
_atom_sites_solution_primary direct
_atom_sites_solution_secondary difmap
_audit_creation_method SHELXL-97
_audit_update_record
;
2018-12-07 deposited with the CCDC.	2019-08-31 downloaded from the CCDC.
;
_cell_angle_alpha 90.00
_cell_angle_beta 101.999(3)
_cell_angle_gamma 90.00
_cell_formula_units_Z 4
_cell_length_a 12.0916(17)
_cell_length_b 11.4255(16)
_cell_length_c 10.9413(16)
_cell_measurement_reflns_used 57
_cell_measurement_temperature 296(2)
_cell_measurement_theta_max 20
_cell_measurement_theta_min 7.5
_cell_volume 1478.5(4)
_computing_cell_refinement 'Bruker SMART'
_computing_data_collection 'Bruker SMART'
_computing_data_reduction 'Bruker SAINT'
_computing_molecular_graphics 'Bruker SHELXTL'
_computing_publication_material 'Bruker SHELXTL'
_computing_structure_refinement 'SHELXL-97 (Sheldrick, 1997)'
_computing_structure_solution 'SHELXS-97 (Sheldrick, 1990)'
_diffrn_ambient_temperature 296(2)
_diffrn_measured_fraction_theta_full 1.000
_diffrn_measured_fraction_theta_max 1.000
_diffrn_measurement_device_type bruker
_diffrn_radiation_monochromator graphite
_diffrn_radiation_source 'fine-focus sealed tube'
_diffrn_radiation_type MoK\a
_diffrn_radiation_wavelength 0.71073
_diffrn_reflns_av_R_equivalents 0.0288
_diffrn_reflns_av_sigmaI/netI 0.0286
_diffrn_reflns_limit_h_max 11
_diffrn_reflns_limit_h_min -15
_diffrn_reflns_limit_k_max 14
_diffrn_reflns_limit_k_min -14
_diffrn_reflns_limit_l_max 13
_diffrn_reflns_limit_l_min -13
_diffrn_reflns_number 9559
_diffrn_reflns_theta_full 26.50
_diffrn_reflns_theta_max 26.50
_diffrn_reflns_theta_min 1.72
_exptl_absorpt_coefficient_mu 0.076
_exptl_absorpt_correction_T_max 0.9828
_exptl_absorpt_correction_T_min 0.9784
_exptl_absorpt_correction_type multi-scan
_exptl_absorpt_process_details SADABS
_exptl_crystal_colour colourless
_exptl_crystal_density_diffrn 1.228
_exptl_crystal_density_method 'not measured'
_exptl_crystal_description block
_exptl_crystal_F_000 576
_exptl_crystal_size_max 0.29
_exptl_crystal_size_mid 0.27
_exptl_crystal_size_min 0.23
_refine_diff_density_max 0.148
_refine_diff_density_min -0.158
_refine_diff_density_rms 0.029
_refine_ls_extinction_coef 0.029(2)
_refine_ls_extinction_expression Fc^*^=kFc[1+0.001xFc^2^\l^3^/sin(2\q)]^-1/4^
_refine_ls_extinction_method SHELXL
_refine_ls_goodness_of_fit_ref 1.008
_refine_ls_hydrogen_treatment constr
_refine_ls_matrix_type full
_refine_ls_number_parameters 191
_refine_ls_number_reflns 3056
_refine_ls_number_restraints 0
_refine_ls_restrained_S_all 1.008
_refine_ls_R_factor_all 0.0594
_refine_ls_R_factor_gt 0.0407
_refine_ls_shift/su_max 0.000
_refine_ls_shift/su_mean 0.000
_refine_ls_structure_factor_coef Fsqd
_refine_ls_weighting_details 'calc w=1/[\s^2^(Fo^2^)+(0.0378P)^2^+0.3419P] where P=(Fo^2^+2Fc^2^)/3'
_refine_ls_weighting_scheme calc
_refine_ls_wR_factor_gt 0.0928
_refine_ls_wR_factor_ref 0.1052
_reflns_number_gt 2273
_reflns_number_total 3056
_reflns_threshold_expression >2sigma(I)
_cod_data_source_file c9tc03515j4.cif
_cod_data_source_block 7
_cod_depositor_comments
;
The following automatic conversions were performed:

data item '_symmetry_cell_setting' value 'Monoclinic' was changed to
'monoclinic' in accordance with the
/home/saulius/struct/COD-crude-data/automatic-downloads/DataCite-retrospective/RSC/depositions/lib/dictionaries/cif_core.dic
dictionary named 'cif_core.dic' version 2.4.2 last updated on
2011-04-26.

Automatic conversion script
Id: cif_fix_values 6909 2019-04-08 15:41:33Z antanas 
;
_cod_original_sg_symbol_H-M P2(1)/c
_cod_database_code 7237935

loop_
_symmetry_equiv_pos_as_xyz
'x, y, z'
'-x, y+1/2, -z+1/2'
'-x, -y, -z'
'x, -y-1/2, z-1/2'

loop_
_atom_site_label
_atom_site_type_symbol
_atom_site_fract_x
_atom_site_fract_y
_atom_site_fract_z
_atom_site_U_iso_or_equiv
_atom_site_adp_type
_atom_site_occupancy
_atom_site_symmetry_multiplicity
_atom_site_calc_flag
_atom_site_refinement_flags
C1 C 0.78412(11) 0.14310(11) 0.00306(13) 0.0450(3) Uani 1 1 d .
C2 C 0.86034(13) 0.07894(13) -0.04716(14) 0.0538(4) Uani 1 1 d .
H2 H 0.9297 0.1114 -0.0528 0.065 Uiso 1 1 calc R
C3 C 0.83359(14) -0.03354(14) -0.08914(15) 0.0609(4) Uani 1 1 d .
H3 H 0.8854 -0.0768 -0.1225 0.073 Uiso 1 1 calc R
C4 C 0.73142(14) -0.08212(13) -0.08221(15) 0.0597(4) Uani 1 1 d .
H4 H 0.7136 -0.1576 -0.1115 0.072 Uiso 1 1 calc R
C5 C 0.65588(13) -0.01884(13) -0.03193(16) 0.0592(4) Uani 1 1 d .
H5 H 0.5866 -0.0517 -0.0268 0.071 Uiso 1 1 calc R
C6 C 0.68156(12) 0.09370(12) 0.01141(15) 0.0541(4) Uani 1 1 d .
H6 H 0.6300 0.1360 0.0461 0.065 Uiso 1 1 calc R
C7 C 0.74047(11) 0.35295(11) -0.00186(13) 0.0454(3) Uani 1 1 d .
C8 C 0.67122(12) 0.34612(12) -0.12000(14) 0.0531(4) Uani 1 1 d .
H8 H 0.6722 0.2793 -0.1683 0.064 Uiso 1 1 calc R
C9 C 0.60134(13) 0.43789(13) -0.16566(15) 0.0576(4) Uani 1 1 d .
H9 H 0.5545 0.4315 -0.2444 0.069 Uiso 1 1 calc R
C10 C 0.59884(12) 0.53921(12) -0.09773(15) 0.0528(4) Uani 1 1 d .
C11 C 0.66814(12) 0.54636(12) 0.02052(16) 0.0557(4) Uani 1 1 d .
H11 H 0.6674 0.6139 0.0678 0.067 Uiso 1 1 calc R
C12 C 0.73764(12) 0.45500(12) 0.06842(15) 0.0535(4) Uani 1 1 d .
H12 H 0.7831 0.4609 0.1480 0.064 Uiso 1 1 calc R
C13 C 0.52300(14) 0.63464(15) -0.1496(2) 0.0711(5) Uani 1 1 d .
H13 H 0.4761 0.6219 -0.2273 0.085 Uiso 1 1 calc R
C14 C 0.91775(11) 0.27947(12) 0.12798(13) 0.0460(3) Uani 1 1 d .
C15 C 0.98844(13) 0.36592(14) 0.10096(16) 0.0616(4) Uani 1 1 d .
H15 H 0.9647 0.4134 0.0314 0.074 Uiso 1 1 calc R
C16 C 1.09360(14) 0.38293(17) 0.1756(2) 0.0753(5) Uani 1 1 d .
H16 H 1.1402 0.4418 0.1560 0.090 Uiso 1 1 calc R
C17 C 1.13005(15) 0.31445(18) 0.27765(18) 0.0754(6) Uani 1 1 d .
H17 H 1.2014 0.3260 0.3277 0.090 Uiso 1 1 calc R
C18 C 1.06066(16) 0.22810(19) 0.30614(15) 0.0747(5) Uani 1 1 d .
H18 H 1.0852 0.1813 0.3760 0.090 Uiso 1 1 calc R
C19 C 0.95382(14) 0.20996(15) 0.23128(15) 0.0608(4) Uani 1 1 d .
H19 H 0.9072 0.1512 0.2510 0.073 Uiso 1 1 calc R
N1 N 0.81062(10) 0.25959(10) 0.04765(12) 0.0534(3) Uani 1 1 d .
O1 O 0.51541(11) 0.72782(10) -0.10160(15) 0.0867(4) Uani 1 1 d .

loop_
_atom_site_aniso_label
_atom_site_aniso_U_11
_atom_site_aniso_U_22
_atom_site_aniso_U_33
_atom_site_aniso_U_23
_atom_site_aniso_U_13
_atom_site_aniso_U_12
C1 0.0449(7) 0.0353(7) 0.0512(8) 0.0023(6) 0.0015(6) 0.0025(6)
C2 0.0480(8) 0.0564(9) 0.0568(9) 0.0015(7) 0.0107(7) 0.0013(7)
C3 0.0662(10) 0.0588(10) 0.0560(9) -0.0102(7) 0.0088(8) 0.0149(8)
C4 0.0681(10) 0.0419(8) 0.0605(10) -0.0060(7) -0.0067(8) 0.0041(7)
C5 0.0495(8) 0.0456(8) 0.0784(11) 0.0011(8) 0.0038(8) -0.0057(7)
C6 0.0458(8) 0.0446(8) 0.0716(10) -0.0032(7) 0.0113(7) 0.0023(6)
C7 0.0406(7) 0.0366(7) 0.0560(8) 0.0006(6) 0.0031(6) -0.0010(6)
C8 0.0555(8) 0.0409(7) 0.0571(9) -0.0063(7) -0.0017(7) 0.0032(6)
C9 0.0563(9) 0.0491(8) 0.0594(9) -0.0005(7) -0.0059(7) 0.0046(7)
C10 0.0445(8) 0.0401(8) 0.0714(10) 0.0019(7) 0.0063(7) 0.0014(6)
C11 0.0538(9) 0.0389(7) 0.0740(11) -0.0105(7) 0.0121(8) -0.0013(7)
C12 0.0525(8) 0.0479(8) 0.0552(9) -0.0075(7) 0.0000(7) -0.0015(7)
C13 0.0623(10) 0.0489(9) 0.0975(14) 0.0068(9) 0.0063(9) 0.0083(8)
C14 0.0443(7) 0.0431(7) 0.0474(8) -0.0035(6) 0.0026(6) 0.0024(6)
C15 0.0557(9) 0.0556(9) 0.0681(10) 0.0038(8) 0.0003(8) -0.0065(7)
C16 0.0532(10) 0.0670(11) 0.0994(15) -0.0164(10) 0.0011(10) -0.0092(8)
C17 0.0528(10) 0.0940(14) 0.0703(12) -0.0336(11) -0.0077(9) 0.0087(10)
C18 0.0712(11) 0.1051(15) 0.0430(9) 0.0007(9) 0.0007(8) 0.0318(11)
C19 0.0587(9) 0.0683(10) 0.0553(9) 0.0103(8) 0.0115(8) 0.0101(8)
N1 0.0465(7) 0.0366(6) 0.0688(8) 0.0001(6) -0.0073(6) 0.0002(5)
O1 0.0764(8) 0.0454(7) 0.1372(13) -0.0010(7) 0.0192(8) 0.0126(6)

loop_
_atom_type_symbol
_atom_type_description
_atom_type_scat_dispersion_real
_atom_type_scat_dispersion_imag
_atom_type_scat_source
C C 0.0033 0.0016 'International Tables Vol C Tables 4.2.6.8 and 6.1.1.4'
H H 0.0000 0.0000 'International Tables Vol C Tables 4.2.6.8 and 6.1.1.4'
N N 0.0061 0.0033 'International Tables Vol C Tables 4.2.6.8 and 6.1.1.4'
O O 0.0106 0.0060 'International Tables Vol C Tables 4.2.6.8 and 6.1.1.4'

loop_
_geom_angle_atom_site_label_1
_geom_angle_atom_site_label_2
_geom_angle_atom_site_label_3
_geom_angle
C2 C1 C6 119.50(13)
C2 C1 N1 120.65(13)
C6 C1 N1 119.84(13)
C1 C2 C3 119.87(14)
C4 C3 C2 120.67(15)
C5 C4 C3 119.56(14)
C4 C5 C6 120.56(15)
C1 C6 C5 119.82(14)
C8 C7 N1 121.13(12)
C8 C7 C12 118.61(13)
N1 C7 C12 120.25(13)
C9 C8 C7 120.13(13)
C8 C9 C10 121.69(14)
C9 C10 C11 118.32(13)
C9 C10 C13 119.95(15)
C11 C10 C13 121.72(14)
C12 C11 C10 120.86(13)
C11 C12 C7 120.38(14)
O1 C13 C10 126.26(18)
C19 C14 C15 119.02(14)
C19 C14 N1 120.47(13)
C15 C14 N1 120.47(13)
C16 C15 C14 120.83(16)
C17 C16 C15 120.54(18)
C16 C17 C18 119.42(16)
C17 C18 C19 120.60(17)
C14 C19 C18 119.58(16)
C7 N1 C14 121.16(11)
C7 N1 C1 120.14(11)
C14 N1 C1 117.99(11)

loop_
_geom_bond_atom_site_label_1
_geom_bond_atom_site_label_2
_geom_bond_distance
C1 C2 1.378(2)
C1 C6 1.3827(19)
C1 N1 1.4308(17)
C2 C3 1.380(2)
C3 C4 1.371(2)
C4 C5 1.367(2)
C5 C6 1.383(2)
C7 C8 1.3885(19)
C7 N1 1.3999(17)
C7 C12 1.4011(19)
C8 C9 1.3739(19)
C9 C10 1.379(2)
C10 C11 1.390(2)
C10 C13 1.461(2)
C11 C12 1.374(2)
C13 O1 1.199(2)
C14 C19 1.376(2)
C14 C15 1.378(2)
C14 N1 1.4243(17)
C15 C16 1.374(2)
C16 C17 1.360(3)
C17 C18 1.372(3)
C18 C19 1.394(2)

loop_
_geom_torsion_atom_site_label_1
_geom_torsion_atom_site_label_2
_geom_torsion_atom_site_label_3
_geom_torsion_atom_site_label_4
_geom_torsion
C6 C1 C2 C3 0.3(2)
N1 C1 C2 C3 179.67(13)
C1 C2 C3 C4 0.4(2)
C2 C3 C4 C5 -0.7(2)
C3 C4 C5 C6 0.3(2)
C2 C1 C6 C5 -0.8(2)
N1 C1 C6 C5 179.88(13)
C4 C5 C6 C1 0.5(2)
N1 C7 C8 C9 178.65(14)
C12 C7 C8 C9 -0.3(2)
C7 C8 C9 C10 1.1(2)
C8 C9 C10 C11 -1.0(2)
C8 C9 C10 C13 -179.82(15)
C9 C10 C11 C12 0.2(2)
C13 C10 C11 C12 179.02(15)
C10 C11 C12 C7 0.5(2)
C8 C7 C12 C11 -0.4(2)
N1 C7 C12 C11 -179.42(13)
C9 C10 C13 O1 -177.71(18)
C11 C10 C13 O1 3.5(3)
C19 C14 C15 C16 0.1(2)
N1 C14 C15 C16 -177.67(15)
C14 C15 C16 C17 0.1(3)
C15 C16 C17 C18 -0.2(3)
C16 C17 C18 C19 0.2(3)
C15 C14 C19 C18 -0.1(2)
N1 C14 C19 C18 177.66(14)
C17 C18 C19 C14 -0.1(3)
C8 C7 N1 C14 146.52(14)
C12 C7 N1 C14 -34.5(2)
C8 C7 N1 C1 -23.6(2)
C12 C7 N1 C1 155.37(14)
C19 C14 N1 C7 139.20(15)
C15 C14 N1 C7 -43.1(2)
C19 C14 N1 C1 -50.5(2)
C15 C14 N1 C1 127.25(15)
C2 C1 N1 C7 122.22(15)
C6 C1 N1 C7 -58.42(19)
C2 C1 N1 C14 -48.22(19)
C6 C1 N1 C14 131.14(15)
